data_1010124
loop_
_publ_author_name
'Natta, G'
'Passerini, L'

_publ_section_title 'Sugli arseniuri di magnesio e di zinco'
_journal_coden_ASTM GCITA9
_journal_name_full 'Gazzetta Chimica Italiana'
_journal_page_first 541
_journal_page_last 550
_journal_volume 58
_journal_year 1928
_chemical_formula_structural 'Mg3 As2'
_chemical_formula_sum 'As2 Mg3'
_chemical_name_systematic 'Magnesium arsenide'
_space_group_IT_number 208
_symmetry_cell_setting cubic
_symmetry_Int_Tables_number 208
_symmetry_space_group_name_Hall 'P 4n 2 3'
_symmetry_space_group_name_H-M 'P 42 3 2'
_cell_angle_alpha 90
_cell_angle_beta 90
_cell_angle_gamma 90
_cell_formula_units_Z 2
_cell_length_a 6.1
_cell_length_b 6.1
_cell_length_c 6.1
_cell_volume 227.0
_exptl_crystal_density_meas 3.16
_cod_database_code 1010124

loop_
_symmetry_equiv_pos_as_xyz
x,y,z
y,z,x
z,x,y
1/2-x,1/2-z,1/2-y
1/2-y,1/2-x,1/2-z
1/2-z,1/2-y,1/2-x
-x,y,-z
-y,z,-x
-z,x,-y
1/2+x,1/2-z,1/2+y
1/2+y,1/2-x,1/2+z
1/2+z,1/2-y,1/2+x
x,-y,-z
y,-z,-x
z,-x,-y
1/2-x,1/2+z,1/2+y
1/2-y,1/2+x,1/2+z
1/2-z,1/2+y,1/2+x
-x,-y,z
-y,-z,x
-z,-x,y
1/2+x,1/2+z,1/2-y
1/2+y,1/2+x,1/2-z
1/2+z,1/2+y,1/2-x

loop_
_atom_site_label
_atom_site_type_symbol
_atom_site_symmetry_multiplicity
_atom_site_Wyckoff_symbol
_atom_site_fract_x
_atom_site_fract_y
_atom_site_fract_z
_atom_site_occupancy
_atom_site_attached_hydrogens
_atom_site_calc_flag
Mg1 Mg2+ 6 d 0. 0.5 0.5 1. 0 d
As1 As3- 4 b 0.25 0.25 0.25 1. 0 d

loop_
_atom_type_symbol
_atom_type_oxidation_number
Mg2+ 2.000
As3- -3.000
